data_2201661
loop_
_publ_author_name
'Garc\'ia-Granda, Santiago'
'Fern\'andez-Rodr\'iguez, Manuel A.'
'Aguilar, Enrique'
'Fern\'andez-Mar\'i, F\'elix'

_publ_section_title
;(1<i>R</i>,3<i>R</i>,4<i>S</i>)-8-Phenylmenthyl
 (8<i>S</i>,9<i>S</i>)-8-ferrocenyl-6-methyl-1,4-dithia-6-azaspiro[4,4]nonane-9-carboxylate
;
_journal_issue 9
_journal_name_full 'Acta Crystallographica Section E'
_journal_page_first m502
_journal_page_last m503
_journal_paper_doi 10.1107/S1600536802015246
_journal_volume 58
_journal_year 2002
_chemical_formula_iupac '[Fe (C5 H5) (C29 H38 N O2 S2)]'
_chemical_formula_moiety 'C34 H43 Fe N O2 S2'
_chemical_formula_sum 'C34 H43 Fe N O2 S2'
_chemical_formula_weight 617.66
_chemical_name_systematic
;
(1R,3R,4S)-8-phenylmenthyl(8S,9S)-8-ferrocenyl-6-
methyl-1,4-dithia-6-azaspiro[4,4]nonan-9-carboxylate.
;
_space_group_IT_number 19
_symmetry_cell_setting orthorhombic
_symmetry_space_group_name_Hall 'P 2ac 2ab'
_symmetry_space_group_name_H-M 'P 21 21 21'
_atom_sites_solution_hydrogens geom
_atom_sites_solution_primary Patterson
_atom_sites_solution_secondary difmap
_cell_angle_alpha 90.00
_cell_angle_beta 90.00
_cell_angle_gamma 90.00
_cell_formula_units_Z 4
_cell_length_a 8.679(8)
_cell_length_b 14.784(4)
_cell_length_c 23.593(15)
_cell_measurement_reflns_used 1251
_cell_measurement_temperature 200(2)
_cell_measurement_theta_max 58.99
_cell_measurement_theta_min 3.53
_cell_volume 3027(3)
_computing_cell_refinement 'HKL SCALEPACK (Otwinowski & Minor, 1997)'
_computing_data_collection 'COLLECT (Nonius, 1997-2000)'
_computing_data_reduction 'HKL DENZO (Otwinowski & Minor, 1997) and SCALEPACK'
_computing_molecular_graphics 'ORTEP-3 (Farrugia, 1997)'
_computing_publication_material SHELXL97
_computing_structure_refinement 'SHELXL97 (Sheldrick, 1997)'
_computing_structure_solution 'DIRDIF (Beurskens et al., 1999)'
_diffrn_ambient_temperature 200(2)
_diffrn_detector_area_resol_mean 9
_diffrn_measured_fraction_theta_full 0.886
_diffrn_measured_fraction_theta_max 0.886
_diffrn_measurement_device_type 'Nonius KappaCCD'
_diffrn_measurement_method '\f scans with \k offsets'
_diffrn_radiation_monochromator 'horizontally mounted graphite crystal'
_diffrn_radiation_source 'fine-focus sealed tube'
_diffrn_radiation_type CuK\a
_diffrn_radiation_wavelength 1.54180
_diffrn_reflns_av_R_equivalents 0.0310
_diffrn_reflns_av_sigmaI/netI 0.0651
_diffrn_reflns_limit_h_max 9
_diffrn_reflns_limit_h_min -9
_diffrn_reflns_limit_k_max 16
_diffrn_reflns_limit_k_min -16
_diffrn_reflns_limit_l_max 22
_diffrn_reflns_limit_l_min -23
_diffrn_reflns_number 12512
_diffrn_reflns_theta_full 58.99
_diffrn_reflns_theta_max 58.99
_diffrn_reflns_theta_min 3.53
_exptl_absorpt_coefficient_mu 5.524
_exptl_absorpt_correction_T_max 0.437
_exptl_absorpt_correction_T_min 0.238
_exptl_absorpt_correction_type empirical
_exptl_absorpt_process_details '(XABS2; Parkin et al., 1995)'
_exptl_crystal_colour yellow
_exptl_crystal_density_diffrn 1.355
_exptl_crystal_density_method 'not measured'
_exptl_crystal_description prism
_exptl_crystal_F_000 1312
_exptl_crystal_size_max 0.25
_exptl_crystal_size_mid 0.18
_exptl_crystal_size_min 0.15
_refine_diff_density_max 0.360
_refine_diff_density_min -0.339
_refine_ls_abs_structure_details 'Flack (1983), 1005 Friedel pairs'
_refine_ls_abs_structure_Flack 0.039(10)
_refine_ls_extinction_method none
_refine_ls_goodness_of_fit_ref 1.075
_refine_ls_hydrogen_treatment mixed
_refine_ls_matrix_type full
_refine_ls_number_parameters 401
_refine_ls_number_reflns 3218
_refine_ls_number_restraints 0
_refine_ls_restrained_S_all 1.075
_refine_ls_R_factor_all 0.0684
_refine_ls_R_factor_gt 0.0536
_refine_ls_shift/su_max <0.001
_refine_ls_shift/su_mean 0.000
_refine_ls_structure_factor_coef Fsqd
_refine_ls_weighting_details 'calc w = 1/[\s^2^(Fo^2^)+(0.0696P)^2^+4.833P] where P = (Fo^2^+2Fc^2^)/3'
_refine_ls_weighting_scheme calc
_refine_ls_wR_factor_gt 0.1260
_refine_ls_wR_factor_ref 0.1421
_reflns_number_gt 2699
_reflns_number_total 3218
_reflns_threshold_expression I>2\s(I)
_cod_data_source_file wn6114.cif
_cod_data_source_block I
_cod_database_code 2201661
_cod_database_fobs_code 2201661

loop_
_symmetry_equiv_pos_as_xyz
'x, y, z'
'x+1/2, -y+1/2, -z'
'-x, y+1/2, -z+1/2'
'-x+1/2, -y, z+1/2'

loop_
_atom_site_label
_atom_site_fract_x
_atom_site_fract_y
_atom_site_fract_z
_atom_site_U_iso_or_equiv
_atom_site_adp_type
_atom_site_calc_flag
_atom_site_refinement_flags
_atom_site_occupancy
_atom_site_disorder_assembly
_atom_site_disorder_group
_atom_site_type_symbol
Fe1 0.83406(14) 0.87279(7) 0.94482(5) 0.0330(4) Uani d . 1 . . Fe
S1 1.4385(2) 0.66461(16) 0.83395(9) 0.0457(6) Uani d . 1 . . S
S2 1.2305(2) 0.60054(13) 0.74335(8) 0.0403(6) Uani d . 1 . . S
O1 1.0591(5) 0.5174(3) 0.8798(2) 0.0310(12) Uani d . 1 . . O
O2 0.9037(6) 0.5882(3) 0.8167(2) 0.0416(14) Uani d . 1 . . O
N1 1.2066(7) 0.7691(4) 0.7821(3) 0.0383(17) Uani d . 1 . . N
C2 1.0380(9) 0.7574(5) 0.8577(3) 0.0314(19) Uani d . 1 . . C
C15 0.6075(9) 0.3988(5) 0.9811(3) 0.043(2) Uani d . 1 . . C
H15A 0.6595 0.4015 1.0170 0.046(4) Uiso calc R 1 . . H
H15B 0.5323 0.3511 0.9819 0.046(4) Uiso calc R 1 . . H
H15C 0.5570 0.4554 0.9739 0.046(4) Uiso calc R 1 . . H
C18 1.3208(9) 0.3939(5) 0.8597(3) 0.0379(19) Uani d . 1 . . C
H18A 1.2856 0.4523 0.8718 0.046(4) Uiso calc R 1 . . H
H18B 1.3797 0.4002 0.8255 0.046(4) Uiso calc R 1 . . H
H18C 1.3842 0.3677 0.8887 0.050(4) Uiso calc R 1 . . H
C19 1.2316(9) 0.2335(5) 0.8534(3) 0.0331(19) Uani d . 1 . . C
C13 0.9327(9) 0.2746(5) 0.8987(3) 0.0329(19) Uani d . 1 . . C
H13A 0.9874 0.2192 0.9077 0.046(4) Uiso calc R 1 . . H
H13B 0.8818 0.2661 0.8625 0.046(4) Uiso calc R 1 . . H
C33 0.8065(11) 1.0000(6) 0.9136(4) 0.053(2) Uani d . 1 . . C
H33A 0.8857 1.0406 0.9059 0.046(4) Uiso calc R 1 . . H
C10 0.8359(9) 0.4573(5) 0.9270(3) 0.0356(19) Uani d . 1 . . C
H10A 0.8880 0.4683 0.9627 0.046(4) Uiso calc R 1 . . H
H10B 0.7791 0.5116 0.9171 0.046(4) Uiso calc R 1 . . H
C9 0.9566(8) 0.4385(4) 0.8810(4) 0.0286(18) Uani d . 1 . . C
C12 0.8098(9) 0.2923(4) 0.9448(3) 0.039(2) Uani d . 1 . . C
H12A 0.7369 0.2426 0.9452 0.046(4) Uiso calc R 1 . . H
H12B 0.8594 0.2947 0.9816 0.046(4) Uiso calc R 1 . . H
C14 1.0490(8) 0.3521(4) 0.8935(3) 0.0295(18) Uani d . 1 . . C
C22 1.3146(11) 0.0513(5) 0.8657(4) 0.053(3) Uani d . 1 . . C
H22A 1.3409 -0.0092 0.8704 0.046(4) Uiso calc R 1 . . H
C4 1.2433(9) 0.6788(5) 0.8020(3) 0.0314(18) Uani d . 1 . . C
C26 0.8773(9) 0.7379(5) 0.9505(4) 0.042(2) Uani d . 1 . . C
C27 0.9935(8) 0.7814(5) 0.9172(3) 0.0307(18) Uani d . 1 . . C
C17 1.1282(10) 0.3500(6) 0.7871(4) 0.040(2) Uani d . 1 . . C
C32 0.7468(13) 0.9363(7) 0.8753(4) 0.060(3) Uani d . 1 . . C
C34 0.7287(11) 0.9927(6) 0.9642(4) 0.053(3) Uani d . 1 . . C
C25 0.8735(10) 0.7762(5) 1.0037(4) 0.040(2) Uani d . 1 . . C
C5 1.4226(10) 0.5536(6) 0.7455(4) 0.053(2) Uani d . 1 . . C
H5A 1.4233 0.4990 0.7682 0.046(4) Uiso calc R 1 . . H
H5B 1.4560 0.5382 0.7074 0.046(4) Uiso calc R 1 . . H
C21 1.1991(10) 0.0749(5) 0.8286(4) 0.047(2) Uani d . 1 . . C
C11 0.7240(8) 0.3801(5) 0.9344(3) 0.0365(19) Uani d . 1 . . C
H11A 0.6668 0.3736 0.8989 0.046(4) Uiso calc R 1 . . H
C23 1.3909(11) 0.1167(7) 0.8958(4) 0.052(3) Uani d . 1 . . C
C20 1.1611(9) 0.1655(5) 0.8233(4) 0.044(2) Uani d . 1 . . C
H20A 1.0835 0.1812 0.7979 0.046(4) Uiso calc R 1 . . H
C24 1.3498(10) 0.2078(5) 0.8907(4) 0.043(2) Uani d . 1 . . C
H24A 1.4008 0.2514 0.9121 0.046(4) Uiso calc R 1 . . H
C30 0.6202(10) 0.9222(7) 0.9596(5) 0.060(3) Uani d . 1 . . C
C8 1.0167(9) 0.5880(5) 0.8467(3) 0.0325(19) Uani d . 1 . . C
C7 1.3217(10) 0.8146(5) 0.7476(4) 0.051(2) Uani d . 1 . . C
H7A 1.2844 0.8733 0.7369 0.046(4) Uiso calc R 1 . . H
H7B 1.3415 0.7795 0.7141 0.046(4) Uiso calc R 1 . . H
H7C 1.4153 0.8210 0.7689 0.046(4) Uiso calc R 1 . . H
C3 1.1260(8) 0.6670(4) 0.8537(3) 0.0274(17) Uani d . 1 . . C
H3A 1.1853 0.6583 0.8886 0.046(4) Uiso calc R 1 . . H
C1 1.1505(10) 0.8223(5) 0.8292(3) 0.044(2) Uani d . 1 . . C
H1A 1.0988 0.8766 0.8162 0.046(4) Uiso calc R 1 . . H
H2B 1.2337 0.8390 0.8546 0.046(4) Uiso calc R 1 . . H
C31 0.6325(11) 0.8893(6) 0.9032(4) 0.057(3) Uani d . 1 . . C
H31A 0.5728 0.8434 0.8876 0.046(4) Uiso calc R 1 . . H
C29 0.9892(9) 0.8438(5) 1.0064(3) 0.040(2) Uani d . 1 . . C
H29A 1.0127 0.8792 1.0378 0.046(4) Uiso calc R 1 . . H
C6 1.5319(9) 0.6238(6) 0.7712(3) 0.047(2) Uani d . 1 . . C
H6A 1.5497 0.6729 0.7447 0.046(4) Uiso calc R 1 . . H
H6B 1.6302 0.5962 0.7805 0.046(4) Uiso calc R 1 . . H
C16 1.1818(8) 0.3326(5) 0.8486(3) 0.0311(17) Uani d . 1 . . C
C28 1.0623(9) 0.8476(5) 0.9529(3) 0.040(2) Uani d . 1 . . C
H28A 1.1417 0.8867 0.9428 0.046(4) Uiso calc R 1 . . H
H17B 1.211(8) 0.337(5) 0.753(3) 0.046(4) Uiso d . 1 . . H
H23A 1.459(9) 0.110(6) 0.919(3) 0.046(4) Uiso d . 1 . . H
H26A 0.817(9) 0.691(5) 0.935(3) 0.046(4) Uiso d . 1 . . H
H30A 0.568(9) 0.910(5) 0.995(3) 0.046(4) Uiso d . 1 . . H
H21A 1.145(8) 0.021(5) 0.797(3) 0.046(4) Uiso d . 1 . . H
H9A 0.908(9) 0.438(5) 0.842(3) 0.046(4) Uiso d . 1 . . H
H34A 0.731(10) 1.014(5) 1.001(3) 0.046(4) Uiso d . 1 . . H
H17A 1.106(9) 0.415(5) 0.783(3) 0.046(4) Uiso d . 1 . . H
H25A 0.821(8) 0.765(5) 1.041(3) 0.046(4) Uiso d . 1 . . H
H32A 0.790(8) 0.934(5) 0.836(3) 0.046(4) Uiso d . 1 . . H
H2A 0.942(9) 0.751(5) 0.835(3) 0.046(4) Uiso d . 1 . . H
H14A 1.103(8) 0.374(5) 0.930(3) 0.046(4) Uiso d . 1 . . H
H17C 1.030(9) 0.324(5) 0.777(3) 0.046(4) Uiso d . 1 . . H

loop_
_atom_site_aniso_label
_atom_site_aniso_U_11
_atom_site_aniso_U_22
_atom_site_aniso_U_33
_atom_site_aniso_U_12
_atom_site_aniso_U_13
_atom_site_aniso_U_23
Fe1 0.0350(6) 0.0209(6) 0.0433(7) 0.0034(6) 0.0018(6) -0.0015(6)
S1 0.0336(11) 0.0571(14) 0.0465(13) -0.0022(11) -0.0039(10) -0.0015(12)
S2 0.0404(11) 0.0385(12) 0.0420(12) -0.0032(10) 0.0048(10) -0.0089(10)
O1 0.031(3) 0.017(2) 0.045(3) -0.002(2) -0.002(3) -0.003(2)
O2 0.035(3) 0.027(3) 0.062(4) -0.006(3) -0.014(3) 0.006(3)
N1 0.046(4) 0.028(3) 0.041(4) 0.001(3) 0.016(3) 0.001(3)
C2 0.031(4) 0.016(4) 0.046(5) 0.005(4) 0.000(4) -0.003(4)
C15 0.044(5) 0.037(5) 0.048(5) -0.001(4) 0.007(4) -0.008(4)
C18 0.040(4) 0.027(4) 0.047(5) -0.001(4) 0.008(4) 0.002(4)
C19 0.032(4) 0.024(4) 0.043(5) -0.004(4) 0.009(4) -0.006(4)
C13 0.039(5) 0.015(4) 0.044(5) 0.002(4) -0.003(4) 0.013(3)
C33 0.056(6) 0.037(5) 0.067(7) 0.012(5) -0.004(5) 0.014(5)
C10 0.034(4) 0.022(4) 0.051(5) 0.003(4) -0.008(4) 0.009(4)
C9 0.031(4) 0.012(4) 0.042(5) -0.004(3) -0.004(4) -0.011(4)
C12 0.048(5) 0.024(4) 0.044(5) -0.002(4) 0.020(4) 0.008(4)
C14 0.031(4) 0.019(4) 0.038(5) -0.002(3) -0.002(3) -0.004(3)
C22 0.071(7) 0.021(4) 0.067(7) -0.006(5) 0.018(6) -0.010(4)
C4 0.035(4) 0.021(4) 0.038(4) -0.002(4) 0.000(4) -0.003(4)
C26 0.036(5) 0.028(4) 0.063(6) 0.000(4) 0.006(4) -0.001(5)
C27 0.028(4) 0.021(4) 0.043(5) 0.011(4) -0.011(4) -0.008(4)
C17 0.049(5) 0.030(5) 0.042(5) 0.005(4) -0.003(4) 0.006(4)
C32 0.069(7) 0.064(7) 0.046(6) 0.038(6) 0.026(6) -0.001(6)
C34 0.060(6) 0.037(5) 0.062(7) 0.014(5) 0.003(6) -0.023(5)
C25 0.057(6) 0.030(4) 0.032(5) 0.008(4) 0.014(4) -0.001(4)
C5 0.057(6) 0.051(5) 0.052(6) 0.012(5) 0.016(5) -0.016(5)
C21 0.054(6) 0.032(5) 0.053(6) -0.003(4) 0.003(5) -0.006(4)
C11 0.034(4) 0.032(4) 0.043(5) 0.000(4) -0.007(4) -0.003(4)
C23 0.051(6) 0.050(6) 0.054(6) 0.018(5) 0.000(4) 0.006(5)
C20 0.041(4) 0.024(4) 0.066(6) 0.003(4) -0.005(5) -0.005(4)
C24 0.044(5) 0.029(4) 0.057(6) 0.005(4) -0.005(5) -0.007(4)
C30 0.043(6) 0.063(7) 0.074(8) 0.018(5) 0.013(5) 0.017(6)
C8 0.036(5) 0.019(4) 0.042(5) 0.001(4) 0.006(4) -0.003(4)
C7 0.054(5) 0.040(5) 0.059(5) 0.002(5) -0.002(5) 0.010(5)
C3 0.035(4) 0.017(3) 0.029(4) -0.004(3) 0.005(3) 0.004(3)
C1 0.053(5) 0.031(4) 0.049(5) 0.002(5) 0.012(5) 0.004(4)
C31 0.058(6) 0.044(6) 0.069(7) 0.019(5) -0.038(5) -0.016(5)
C29 0.055(5) 0.034(5) 0.031(5) 0.011(4) -0.011(4) -0.012(4)
C6 0.040(5) 0.060(5) 0.042(5) 0.019(5) -0.004(4) -0.011(5)
C16 0.030(4) 0.021(4) 0.042(5) -0.006(4) 0.000(4) -0.005(4)
C28 0.042(4) 0.029(4) 0.050(6) 0.003(4) -0.004(4) -0.007(4)

loop_
_atom_type_symbol
_atom_type_description
_atom_type_scat_dispersion_real
_atom_type_scat_dispersion_imag
_atom_type_scat_source
C C 0.0181 0.0091 'International Tables Vol C Tables 4.2.6.8 and 6.1.1.4'
H H 0.0000 0.0000 'International Tables Vol C Tables 4.2.6.8 and 6.1.1.4'
Fe Fe -1.1336 3.1974 'International Tables Vol C Tables 4.2.6.8 and 6.1.1.4'
N N 0.0311 0.0180 'International Tables Vol C Tables 4.2.6.8 and 6.1.1.4'
O O 0.0492 0.0322 'International Tables Vol C Tables 4.2.6.8 and 6.1.1.4'
S S 0.3331 0.5567 'International Tables Vol C Tables 4.2.6.8 and 6.1.1.4'

loop_
_geom_angle_atom_site_label_1
_geom_angle_atom_site_label_2
_geom_angle_atom_site_label_3
_geom_angle
_geom_angle_publ_flag
C31 Fe1 C25 124.5(4) ?
C31 Fe1 C28 156.2(4) ?
C25 Fe1 C28 68.9(3) ?
C31 Fe1 C30 41.1(4) ?
C25 Fe1 C30 107.0(4) ?
C28 Fe1 C30 161.2(4) ?
C31 Fe1 C29 161.6(4) ?
C25 Fe1 C29 41.0(3) ?
C28 Fe1 C29 40.9(3) ?
C30 Fe1 C29 124.2(4) ?
C31 Fe1 C26 108.1(4) ?
C25 Fe1 C26 39.7(3) ?
C28 Fe1 C26 68.5(3) ?
C30 Fe1 C26 120.8(4) ?
C29 Fe1 C26 67.8(3) ?
C31 Fe1 C33 67.1(4) ?
C25 Fe1 C33 157.3(4) ?
C28 Fe1 C33 108.6(3) ?
C30 Fe1 C33 67.7(4) ?
C29 Fe1 C33 122.3(4) ?
C26 Fe1 C33 162.2(4) ?
C31 Fe1 C32 39.7(4) ?
C25 Fe1 C32 160.5(4) ?
C28 Fe1 C32 121.7(4) ?
C30 Fe1 C32 68.4(4) ?
C29 Fe1 C32 157.3(4) ?
C26 Fe1 C32 125.0(4) ?
C33 Fe1 C32 40.3(4) ?
C31 Fe1 C27 120.8(3) ?
C25 Fe1 C27 68.7(3) ?
C28 Fe1 C27 41.0(3) ?
C30 Fe1 C27 156.2(4) ?
C29 Fe1 C27 68.8(3) ?
C26 Fe1 C27 41.1(3) ?
C33 Fe1 C27 125.2(4) ?
C32 Fe1 C27 107.5(3) ?
C31 Fe1 C34 67.5(4) ?
C25 Fe1 C34 122.3(4) ?
C28 Fe1 C34 125.1(4) ?
C30 Fe1 C34 40.5(4) ?
C29 Fe1 C34 108.7(4) ?
C26 Fe1 C34 156.5(4) ?
C33 Fe1 C34 39.4(4) ?
C32 Fe1 C34 67.3(4) ?
C27 Fe1 C34 161.4(4) ?
C6 S1 C4 96.6(3) y
C5 S2 C4 99.6(4) y
C8 O1 C9 117.4(6) y
C1 N1 C4 109.0(6) y
C1 N1 C7 114.2(6) y
C4 N1 C7 117.2(6) y
C27 C2 C1 115.5(6) y
C27 C2 C3 113.0(6) y
C1 C2 C3 101.6(6) y
C27 C2 H2A 108(4) ?
C1 C2 H2A 111(4) ?
C3 C2 H2A 108(5) ?
C11 C15 H15A 109.5 ?
C11 C15 H15B 109.5 ?
H15A C15 H15B 109.5 ?
C11 C15 H15C 109.5 ?
H15A C15 H15C 109.5 ?
H15B C15 H15C 109.5 ?
C16 C18 H18A 109.5 ?
C16 C18 H18B 109.5 ?
H18A C18 H18B 109.5 ?
C16 C18 H18C 109.5 ?
H18A C18 H18C 109.5 ?
H18B C18 H18C 109.5 ?
C20 C19 C24 116.9(7) ?
C20 C19 C16 122.3(7) y
C24 C19 C16 120.8(6) y
C14 C13 C12 112.6(6) y
C14 C13 H13A 109.1 ?
C12 C13 H13A 109.1 ?
C14 C13 H13B 109.1 ?
C12 C13 H13B 109.1 ?
H13A C13 H13B 107.8 ?
C34 C33 C32 108.9(9) ?
C34 C33 Fe1 70.7(5) ?
C32 C33 Fe1 69.9(5) ?
C34 C33 H33A 125.5 ?
C32 C33 H33A 125.5 ?
Fe1 C33 H33A 125.4 ?
C11 C10 C9 112.7(6) y
C11 C10 H10A 109.1 ?
C9 C10 H10A 109.1 ?
C11 C10 H10B 109.1 ?
C9 C10 H10B 109.1 ?
H10A C10 H10B 107.8 ?
O1 C9 C10 106.6(5) y
O1 C9 C14 110.4(6) y
C10 C9 C14 111.8(6) y
O1 C9 H9A 104(4) ?
C10 C9 H9A 111(4) ?
C14 C9 H9A 113(4) ?
C11 C12 C13 111.8(6) y
C11 C12 H12A 109.3 ?
C13 C12 H12A 109.3 ?
C11 C12 H12B 109.3 ?
C13 C12 H12B 109.3 ?
H12A C12 H12B 107.9 ?
C13 C14 C9 107.1(6) y
C13 C14 C16 113.2(5) y
C9 C14 C16 113.7(6) y
C13 C14 H14A 118(4) ?
C9 C14 H14A 98(4) ?
C16 C14 H14A 106(4) ?
C23 C22 C21 120.3(8) ?
C23 C22 H22A 119.9 ?
C21 C22 H22A 119.9 ?
N1 C4 C3 102.0(5) y
N1 C4 S2 109.0(5) y
C3 C4 S2 118.4(5) y
N1 C4 S1 115.7(5) y
C3 C4 S1 105.0(4) y
S2 C4 S1 107.1(4) y
C25 C26 C27 109.4(8) ?
C25 C26 Fe1 69.6(5) ?
C27 C26 Fe1 69.7(4) ?
C25 C26 H26A 130(5) ?
C27 C26 H26A 120(5) ?
Fe1 C26 H26A 126(5) ?
C28 C27 C26 106.2(7) ?
C28 C27 C2 127.6(7) ?
C26 C27 C2 126.2(7) ?
C28 C27 Fe1 68.9(4) ?
C26 C27 Fe1 69.2(4) ?
C2 C27 Fe1 129.1(5) y
C16 C17 H17B 117(4) ?
C16 C17 H17A 108(4) ?
H17B C17 H17A 104(6) ?
C16 C17 H17C 115(4) ?
H17B C17 H17C 109(6) ?
H17A C17 H17C 101(6) ?
C31 C32 C33 107.3(8) ?
C31 C32 Fe1 69.6(5) ?
C33 C32 Fe1 69.8(5) ?
C31 C32 H32A 134(4) ?
C33 C32 H32A 119(4) ?
Fe1 C32 H32A 126(4) ?
C33 C34 C30 108.6(9) ?
C33 C34 Fe1 69.8(5) ?
C30 C34 Fe1 68.9(5) ?
C33 C34 H34A 141(5) ?
C30 C34 H34A 110(5) ?
Fe1 C34 H34A 120(5) ?
C26 C25 C29 108.3(7) ?
C26 C25 Fe1 70.6(5) ?
C29 C25 Fe1 69.7(4) ?
C26 C25 H25A 138(4) ?
C29 C25 H25A 114(4) ?
Fe1 C25 H25A 130(4) ?
C6 C5 S2 108.8(5) ?
C6 C5 H5A 109.9 ?
S2 C5 H5A 109.9 ?
C6 C5 H5B 109.9 ?
S2 C5 H5B 109.9 ?
H5A C5 H5B 108.3 ?
C22 C21 C20 118.4(8) ?
C22 C21 H21A 121(4) ?
C20 C21 H21A 120(4) ?
C10 C11 C12 110.5(6) ?
C10 C11 C15 112.1(6) ?
C12 C11 C15 111.4(6) ?
C10 C11 H11A 107.6 ?
C12 C11 H11A 107.6 ?
C15 C11 H11A 107.6 ?
C22 C23 C24 120.8(8) ?
C22 C23 H23A 128(7) ?
C24 C23 H23A 111(7) ?
C19 C20 C21 123.6(8) ?
C19 C20 H20A 118.2 ?
C21 C20 H20A 118.2 ?
C23 C24 C19 120.0(8) ?
C23 C24 H24A 120.0 ?
C19 C24 H24A 120.0 ?
C34 C30 C31 105.9(9) ?
C34 C30 Fe1 70.6(5) ?
C31 C30 Fe1 69.3(5) ?
C34 C30 H30A 112(5) ?
C31 C30 H30A 142(5) ?
Fe1 C30 H30A 121(5) ?
O2 C8 O1 124.1(7) y
O2 C8 C3 124.7(7) y
O1 C8 C3 111.2(6) y
N1 C7 H7A 109.5 ?
N1 C7 H7B 109.5 ?
H7A C7 H7B 109.5 ?
N1 C7 H7C 109.5 ?
H7A C7 H7C 109.5 ?
H7B C7 H7C 109.5 ?
C8 C3 C2 111.4(6) y
C8 C3 C4 113.6(6) y
C2 C3 C4 105.5(5) y
C8 C3 H3A 108.7 ?
C2 C3 H3A 108.7 ?
C4 C3 H3A 108.7 ?
N1 C1 C2 102.3(6) y
N1 C1 H1A 111.3 ?
C2 C1 H1A 111.3 ?
N1 C1 H2B 111.3 ?
C2 C1 H2B 111.3 ?
H1A C1 H2B 109.2 ?
C32 C31 C30 109.2(9) ?
C32 C31 Fe1 70.7(6) ?
C30 C31 Fe1 69.6(5) ?
C32 C31 H31A 125.4 ?
C30 C31 H31A 125.4 ?
Fe1 C31 H31A 125.9 ?
C28 C29 C25 107.8(7) ?
C28 C29 Fe1 69.5(4) ?
C25 C29 Fe1 69.3(5) ?
C28 C29 H29A 126.1 ?
C25 C29 H29A 126.1 ?
Fe1 C29 H29A 126.7 ?
C5 C6 S1 106.0(6) y
C5 C6 H6A 110.5 ?
S1 C6 H6A 110.5 ?
C5 C6 H6B 110.5 ?
S1 C6 H6B 110.5 ?
H6A C6 H6B 108.7 ?
C19 C16 C18 109.4(6) ?
C19 C16 C17 108.3(6) ?
C18 C16 C17 107.4(6) ?
C19 C16 C14 109.2(6) ?
C18 C16 C14 110.4(6) ?
C17 C16 C14 112.1(6) ?
C29 C28 C27 108.2(7) ?
C29 C28 Fe1 69.7(4) ?
C27 C28 Fe1 70.1(4) ?
C29 C28 H28A 125.9 ?
C27 C28 H28A 125.9 ?
Fe1 C28 H28A 125.9 ?

loop_
_geom_bond_atom_site_label_1
_geom_bond_atom_site_label_2
_geom_bond_site_symmetry_2
_geom_bond_distance
_geom_bond_publ_flag
Fe1 C31 . 2.021(8) ?
Fe1 C25 . 2.021(8) ?
Fe1 C28 . 2.025(8) ?
Fe1 C30 . 2.025(9) ?
Fe1 C29 . 2.027(8) ?
Fe1 C26 . 2.034(8) ?
Fe1 C33 . 2.034(8) ?
Fe1 C32 . 2.035(10) ?
Fe1 C27 . 2.041(7) ?
Fe1 C34 . 2.046(9) ?
S1 C6 . 1.793(8) y
S1 C4 . 1.865(8) y
S2 C5 . 1.806(9) y
S2 C4 . 1.808(7) y
O1 C8 . 1.354(9) y
O1 C9 . 1.467(8) y
O2 C8 . 1.209(9) ?
N1 C1 . 1.445(9) y
N1 C4 . 1.451(9) y
N1 C7 . 1.454(10) y
C2 C27 . 1.497(11) y
C2 C1 . 1.526(10) y
C2 C3 . 1.543(10) y
C2 H2A . 0.99(8) ?
C15 C11 . 1.521(10) y
C15 H15A . 0.9600 ?
C15 H15B . 0.9600 ?
C15 H15C . 0.9600 ?
C18 C16 . 1.532(10) y
C18 H18A . 0.9600 ?
C18 H18B . 0.9600 ?
C18 H18C . 0.9600 ?
C19 C20 . 1.375(10) y
C19 C24 . 1.404(11) ?
C19 C16 . 1.531(10) y
C13 C14 . 1.532(10) y
C13 C12 . 1.545(10) y
C13 H13A . 0.9700 ?
C13 H13B . 0.9700 ?
C33 C34 . 1.377(12) ?
C33 C32 . 1.403(13) ?
C33 H33A . 0.9300 ?
C10 C11 . 1.508(10) y
C10 C9 . 1.533(11) y
C10 H10A . 0.9700 ?
C10 H10B . 0.9700 ?
C9 C14 . 1.536(10) y
C9 H9A . 1.00(8) ?
C12 C11 . 1.517(10) y
C12 H12A . 0.9700 ?
C12 H12B . 0.9700 ?
C14 C16 . 1.592(10) y
C14 H14A . 1.03(7) ?
C22 C23 . 1.370(13) ?
C22 C21 . 1.376(12) ?
C22 H22A . 0.9300 ?
C4 C3 . 1.598(10) y
C26 C25 . 1.378(12) ?
C26 C27 . 1.431(11) ?
C26 H26A . 0.94(7) ?
C27 C28 . 1.424(10) ?
C17 C16 . 1.545(11) y
C17 H17B . 1.09(7) ?
C17 H17A . 0.99(8) ?
C17 H17C . 0.97(8) ?
C32 C31 . 1.379(13) ?
C32 H32A . 1.01(8) ?
C34 C30 . 1.409(13) ?
C34 H34A . 0.92(7) ?
C25 C29 . 1.417(11) ?
C25 H25A . 1.00(7) ?
C5 C6 . 1.531(11) y
C5 H5A . 0.9700 ?
C5 H5B . 0.9700 ?
C21 C20 . 1.386(11) ?
C21 H21A . 1.19(7) ?
C11 H11A . 0.9800 ?
C23 C24 . 1.399(11) ?
C23 H23A . 0.81(8) ?
C20 H20A . 0.9300 ?
C24 H24A . 0.9300 ?
C30 C31 . 1.421(13) ?
C30 H30A . 0.96(8) ?
C8 C3 . 1.514(10) y
C7 H7A . 0.9600 ?
C7 H7B . 0.9600 ?
C7 H7C . 0.9600 ?
C3 H3A . 0.9800 ?
C1 H1A . 0.9700 ?
C1 H2B . 0.9700 ?
C31 H31A . 0.9300 ?
C29 C28 . 1.414(10) ?
C29 H29A . 0.9300 ?
C6 H6A . 0.9700 ?
C6 H6B . 0.9700 ?
C28 H28A . 0.9300 ?

loop_
_geom_torsion_atom_site_label_1
_geom_torsion_atom_site_label_2
_geom_torsion_atom_site_label_3
_geom_torsion_atom_site_label_4
_geom_torsion
C31 Fe1 C33 C34 81.9(6)
C25 Fe1 C33 C34 -43.5(12)
C28 Fe1 C33 C34 -123.1(6)
C30 Fe1 C33 C34 37.2(6)
C29 Fe1 C33 C34 -80.1(6)
C26 Fe1 C33 C34 159.5(11)
C32 Fe1 C33 C34 119.6(8)
C27 Fe1 C33 C34 -165.7(5)
C31 Fe1 C33 C32 -37.7(5)
C25 Fe1 C33 C32 -163.1(9)
C28 Fe1 C33 C32 117.3(6)
C30 Fe1 C33 C32 -82.4(6)
C29 Fe1 C33 C32 160.3(5)
C26 Fe1 C33 C32 39.9(14)
C27 Fe1 C33 C32 74.8(6)
C34 Fe1 C33 C32 -119.6(8)
C8 O1 C9 C10 -86.7(7)
C8 O1 C9 C14 151.7(6)
C11 C10 C9 O1 -178.4(6)
C11 C10 C9 C14 -57.7(8)
C14 C13 C12 C11 56.6(8)
C12 C13 C14 C9 -57.1(8)
C12 C13 C14 C16 176.8(6)
O1 C9 C14 C13 175.7(6)
C10 C9 C14 C13 57.2(8)
O1 C9 C14 C16 -58.5(8)
C10 C9 C14 C16 -177.0(6)
C1 N1 C4 C3 29.0(7)
C7 N1 C4 C3 160.6(6)
C1 N1 C4 S2 155.0(5)
C7 N1 C4 S2 -73.5(7)
C1 N1 C4 S1 -84.3(7)
C7 N1 C4 S1 47.2(8)
C5 S2 C4 N1 123.2(6)
C5 S2 C4 C3 -120.9(6)
C5 S2 C4 S1 -2.7(5)
C6 S1 C4 N1 -95.9(6)
C6 S1 C4 C3 152.6(5)
C6 S1 C4 S2 25.9(5)
C31 Fe1 C26 C25 -122.6(6)
C28 Fe1 C26 C25 82.5(5)
C30 Fe1 C26 C25 -79.3(6)
C29 Fe1 C26 C25 38.3(5)
C33 Fe1 C26 C25 166.4(11)
C32 Fe1 C26 C25 -163.2(6)
C27 Fe1 C26 C25 121.0(7)
C34 Fe1 C26 C25 -47.7(11)
C31 Fe1 C26 C27 116.4(5)
C25 Fe1 C26 C27 -121.0(7)
C28 Fe1 C26 C27 -38.6(4)
C30 Fe1 C26 C27 159.7(5)
C29 Fe1 C26 C27 -82.8(5)
C33 Fe1 C26 C27 45.3(14)
C32 Fe1 C26 C27 75.8(6)
C34 Fe1 C26 C27 -168.7(8)
C25 C26 C27 C28 0.8(8)
Fe1 C26 C27 C28 59.2(5)
C25 C26 C27 C2 177.7(7)
Fe1 C26 C27 C2 -123.9(7)
C25 C26 C27 Fe1 -58.4(6)
C1 C2 C27 C28 -11.5(11)
C3 C2 C27 C28 104.8(8)
C1 C2 C27 C26 172.3(7)
C3 C2 C27 C26 -71.4(9)
C1 C2 C27 Fe1 80.8(9)
C3 C2 C27 Fe1 -162.9(5)
C31 Fe1 C27 C28 159.8(5)
C25 Fe1 C27 C28 -81.9(5)
C30 Fe1 C27 C28 -165.7(9)
C29 Fe1 C27 C28 -37.7(4)
C26 Fe1 C27 C28 -117.8(7)
C33 Fe1 C27 C28 77.6(6)
C32 Fe1 C27 C28 118.5(5)
C34 Fe1 C27 C28 48.0(13)
C31 Fe1 C27 C26 -82.4(6)
C25 Fe1 C27 C26 36.0(5)
C28 Fe1 C27 C26 117.8(7)
C30 Fe1 C27 C26 -47.8(11)
C29 Fe1 C27 C26 80.1(5)
C33 Fe1 C27 C26 -164.6(6)
C32 Fe1 C27 C26 -123.7(6)
C34 Fe1 C27 C26 165.8(11)
C31 Fe1 C27 C2 37.9(8)
C25 Fe1 C27 C2 156.3(8)
C28 Fe1 C27 C2 -121.9(9)
C30 Fe1 C27 C2 72.5(12)
C29 Fe1 C27 C2 -159.6(8)
C26 Fe1 C27 C2 120.3(9)
C33 Fe1 C27 C2 -44.3(8)
C32 Fe1 C27 C2 -3.4(8)
C34 Fe1 C27 C2 -73.9(14)
C34 C33 C32 C31 -0.5(10)
Fe1 C33 C32 C31 59.7(6)
C34 C33 C32 Fe1 -60.2(6)
C25 Fe1 C32 C31 42.0(12)
C28 Fe1 C32 C31 160.1(5)
C30 Fe1 C32 C31 -37.7(5)
C29 Fe1 C32 C31 -165.8(8)
C26 Fe1 C32 C31 75.5(6)
C33 Fe1 C32 C31 -118.3(8)
C27 Fe1 C32 C31 117.4(5)
C34 Fe1 C32 C31 -81.6(6)
C31 Fe1 C32 C33 118.3(8)
C25 Fe1 C32 C33 160.3(9)
C28 Fe1 C32 C33 -81.6(6)
C30 Fe1 C32 C33 80.6(6)
C29 Fe1 C32 C33 -47.5(11)
C26 Fe1 C32 C33 -166.1(5)
C27 Fe1 C32 C33 -124.2(5)
C34 Fe1 C32 C33 36.8(5)
C32 C33 C34 C30 1.5(10)
Fe1 C33 C34 C30 -58.1(6)
C32 C33 C34 Fe1 59.7(6)
C31 Fe1 C34 C33 -80.8(6)
C25 Fe1 C34 C33 161.7(6)
C28 Fe1 C34 C33 76.1(7)
C30 Fe1 C34 C33 -120.4(9)
C29 Fe1 C34 C33 118.5(6)
C26 Fe1 C34 C33 -164.4(9)
C32 Fe1 C34 C33 -37.6(6)
C27 Fe1 C34 C33 39.5(14)
C31 Fe1 C34 C30 39.6(6)
C25 Fe1 C34 C30 -77.9(7)
C28 Fe1 C34 C30 -163.5(6)
C29 Fe1 C34 C30 -121.1(6)
C26 Fe1 C34 C30 -44.0(12)
C33 Fe1 C34 C30 120.4(9)
C32 Fe1 C34 C30 82.8(7)
C27 Fe1 C34 C30 159.9(10)
C27 C26 C25 C29 -1.3(9)
Fe1 C26 C25 C29 -59.8(5)
C27 C26 C25 Fe1 58.5(5)
C31 Fe1 C25 C26 76.3(6)
C28 Fe1 C25 C26 -81.3(5)
C30 Fe1 C25 C26 118.0(6)
C29 Fe1 C25 C26 -119.0(7)
C33 Fe1 C25 C26 -169.3(8)
C32 Fe1 C25 C26 45.1(12)
C27 Fe1 C25 C26 -37.2(5)
C34 Fe1 C25 C26 159.6(5)
C31 Fe1 C25 C29 -164.7(5)
C28 Fe1 C25 C29 37.7(4)
C30 Fe1 C25 C29 -123.0(5)
C26 Fe1 C25 C29 119.0(7)
C33 Fe1 C25 C29 -50.2(11)
C32 Fe1 C25 C29 164.1(9)
C27 Fe1 C25 C29 81.8(5)
C34 Fe1 C25 C29 -81.4(6)
C4 S2 C5 C6 -27.3(7)
C23 C22 C21 C20 -1.0(13)
C9 C10 C11 C12 53.7(9)
C9 C10 C11 C15 178.6(6)
C13 C12 C11 C10 -52.6(9)
C13 C12 C11 C15 -177.9(6)
C21 C22 C23 C24 2.1(13)
C24 C19 C20 C21 1.0(12)
C16 C19 C20 C21 -177.1(8)
C22 C21 C20 C19 -0.5(13)
C22 C23 C24 C19 -1.6(13)
C20 C19 C24 C23 0.1(11)
C16 C19 C24 C23 178.2(8)
C33 C34 C30 C31 -1.9(10)
Fe1 C34 C30 C31 -60.6(6)
C33 C34 C30 Fe1 58.7(6)
C31 Fe1 C30 C34 -116.4(8)
C25 Fe1 C30 C34 120.2(6)
C28 Fe1 C30 C34 46.1(14)
C29 Fe1 C30 C34 78.5(7)
C26 Fe1 C30 C34 161.2(6)
C33 Fe1 C30 C34 -36.3(6)
C32 Fe1 C30 C34 -79.9(7)
C27 Fe1 C30 C34 -164.2(8)
C25 Fe1 C30 C31 -123.4(6)
C28 Fe1 C30 C31 162.5(10)
C29 Fe1 C30 C31 -165.1(5)
C26 Fe1 C30 C31 -82.4(7)
C33 Fe1 C30 C31 80.1(6)
C32 Fe1 C30 C31 36.5(6)
C27 Fe1 C30 C31 -47.8(11)
C34 Fe1 C30 C31 116.4(8)
C9 O1 C8 O2 -3.1(10)
C9 O1 C8 C3 175.0(5)
O2 C8 C3 C2 41.1(10)
O1 C8 C3 C2 -137.0(6)
O2 C8 C3 C4 -77.9(9)
O1 C8 C3 C4 104.0(7)
C27 C2 C3 C8 88.7(8)
C1 C2 C3 C8 -147.0(6)
C27 C2 C3 C4 -147.5(6)
C1 C2 C3 C4 -23.2(7)
N1 C4 C3 C8 120.4(6)
S2 C4 C3 C8 0.8(8)
S1 C4 C3 C8 -118.6(6)
N1 C4 C3 C2 -2.0(7)
S2 C4 C3 C2 -121.6(6)
S1 C4 C3 C2 119.1(5)
C4 N1 C1 C2 -45.3(8)
C7 N1 C1 C2 -178.4(6)
C27 C2 C1 N1 163.1(6)
C3 C2 C1 N1 40.5(7)
C33 C32 C31 C30 -0.7(10)
Fe1 C32 C31 C30 59.1(6)
C33 C32 C31 Fe1 -59.9(6)
C34 C30 C31 C32 1.6(10)
Fe1 C30 C31 C32 -59.8(6)
C34 C30 C31 Fe1 61.4(6)
C25 Fe1 C31 C32 -164.3(5)
C28 Fe1 C31 C32 -46.0(11)
C30 Fe1 C31 C32 120.1(8)
C29 Fe1 C31 C32 162.6(10)
C26 Fe1 C31 C32 -123.5(6)
C33 Fe1 C31 C32 38.2(5)
C27 Fe1 C31 C32 -80.2(6)
C34 Fe1 C31 C32 81.1(6)
C25 Fe1 C31 C30 75.6(6)
C28 Fe1 C31 C30 -166.2(8)
C29 Fe1 C31 C30 42.4(13)
C26 Fe1 C31 C30 116.4(6)
C33 Fe1 C31 C30 -81.9(6)
C32 Fe1 C31 C30 -120.1(8)
C27 Fe1 C31 C30 159.6(5)
C34 Fe1 C31 C30 -39.0(6)
C26 C25 C29 C28 1.4(9)
Fe1 C25 C29 C28 -59.0(5)
C26 C25 C29 Fe1 60.4(6)
C31 Fe1 C29 C28 162.8(10)
C25 Fe1 C29 C28 119.4(6)
C30 Fe1 C29 C28 -164.7(5)
C26 Fe1 C29 C28 82.3(5)
C33 Fe1 C29 C28 -81.2(5)
C32 Fe1 C29 C28 -46.9(10)
C27 Fe1 C29 C28 37.9(4)
C34 Fe1 C29 C28 -122.5(5)
C31 Fe1 C29 C25 43.5(12)
C28 Fe1 C29 C25 -119.4(6)
C30 Fe1 C29 C25 75.9(6)
C26 Fe1 C29 C25 -37.1(4)
C33 Fe1 C29 C25 159.4(5)
C32 Fe1 C29 C25 -166.2(8)
C27 Fe1 C29 C25 -81.5(5)
C34 Fe1 C29 C25 118.1(5)
S2 C5 C6 S1 47.7(7)
C4 S1 C6 C5 -44.7(6)
C20 C19 C16 C18 -150.6(7)
C24 C19 C16 C18 31.4(9)
C20 C19 C16 C17 -33.9(10)
C24 C19 C16 C17 148.1(7)
C20 C19 C16 C14 88.5(8)
C24 C19 C16 C14 -89.5(8)
C13 C14 C16 C19 -40.0(8)
C9 C14 C16 C19 -162.4(6)
C13 C14 C16 C18 -160.2(6)
C9 C14 C16 C18 77.3(8)
C13 C14 C16 C17 80.1(8)
C9 C14 C16 C17 -42.4(8)
C25 C29 C28 C27 -0.9(8)
Fe1 C29 C28 C27 -59.8(5)
C25 C29 C28 Fe1 58.9(5)
C26 C27 C28 C29 0.1(8)
C2 C27 C28 C29 -176.7(7)
Fe1 C27 C28 C29 59.5(5)
C26 C27 C28 Fe1 -59.4(5)
C2 C27 C28 Fe1 123.8(7)
C31 Fe1 C28 C29 -166.6(8)
C25 Fe1 C28 C29 -37.8(4)
C30 Fe1 C28 C29 42.6(13)
C26 Fe1 C28 C29 -80.6(5)
C33 Fe1 C28 C29 118.2(5)
C32 Fe1 C28 C29 160.7(5)
C27 Fe1 C28 C29 -119.2(6)
C34 Fe1 C28 C29 77.6(6)
C31 Fe1 C28 C27 -47.4(10)
C25 Fe1 C28 C27 81.5(5)
C30 Fe1 C28 C27 161.9(11)
C29 Fe1 C28 C27 119.2(6)
C26 Fe1 C28 C27 38.7(5)
C33 Fe1 C28 C27 -122.6(5)
C32 Fe1 C28 C27 -80.1(6)
C34 Fe1 C28 C27 -163.2(5)
